data_7036355
loop_
_publ_author_name
'Chang, Ting-Wei'
'Ho, Pei-Yun'
'Mao, Kuo-Chung'
'Hong, Fung-E'

_publ_section_title
;
 Developing five-membered heterocycle substituted phosphinous acids as
 ligands for palladium-catalyzed Suzuki-Miyaura and Catellani reactions.
;
_journal_issue 39
_journal_name_full 'Dalton transactions (Cambridge, England : 2003)'
_journal_page_first 17129
_journal_page_last 17142
_journal_paper_doi 10.1039/c5dt02611c
_journal_volume 44
_journal_year 2015
_chemical_formula_moiety 'C64 H70 Cl2 N4 O4 P4 Pd2 S4, 2(C7 H8)'
_chemical_formula_sum 'C78 H86 Cl2 N4 O4 P4 Pd2 S4'
_chemical_formula_weight 1679.33
_space_group_IT_number 2
_symmetry_cell_setting triclinic
_symmetry_Int_Tables_number 2
_symmetry_space_group_name_Hall '-P 1'
_symmetry_space_group_name_H-M 'P -1'
_atom_sites_solution_hydrogens geom
_atom_sites_solution_primary direct
_atom_sites_solution_secondary difmap
_audit_creation_method SHELXL-97
_audit_update_record
;
2015-05-27 deposited with the CCDC.
2015-09-01 downloaded from the CCDC.
;
_cell_angle_alpha 76.843(5)
_cell_angle_beta 89.855(5)
_cell_angle_gamma 76.048(5)
_cell_formula_units_Z 1
_cell_length_a 10.2731(7)
_cell_length_b 13.1092(8)
_cell_length_c 14.9365(9)
_cell_measurement_reflns_used 5387
_cell_measurement_temperature 150(2)
_cell_measurement_theta_max 72.2562
_cell_measurement_theta_min 3.0405
_cell_volume 1898.0(2)
_computing_cell_refinement
; 
CrysAlis RED, Oxford Diffraction Ltd., 
Version 1.171.32.29 (release 10-06-2008 CrysAlis171 .NET) 
(compiled Jun 10 2008,16:49:55) 
;
_computing_data_collection
; 
CrysAlis CCD, Oxford Diffraction Ltd., 
Version 1.171.32.29 (release 10-06-2008 CrysAlis171 .NET) 
(compiled Jun 10 2008,16:49:55) 
;
_computing_data_reduction
; 
CrysAlis RED, Oxford Diffraction Ltd., 
Version 1.171.32.29 (release 10-06-2008 CrysAlis171 .NET) 
(compiled Jun 10 2008,16:49:55) 
;
_computing_molecular_graphics 'Bruker SHELXTL'
_computing_publication_material 'Bruker SHELXTL'
_computing_structure_refinement 'SHELXL-97 (Sheldrick, 2008)'
_computing_structure_solution 'SHELXS-97 (Sheldrick, 2008)'
_diffrn_ambient_temperature 150(2)
_diffrn_measured_fraction_theta_full 0.976
_diffrn_measured_fraction_theta_max 0.976
_diffrn_measurement_device_type 'CCD detector'
_diffrn_measurement_method '\w scans'
_diffrn_radiation_monochromator graphite
_diffrn_radiation_probe x-ray
_diffrn_radiation_type CuK\a
_diffrn_radiation_wavelength 1.54178
_diffrn_reflns_av_R_equivalents 0.0314
_diffrn_reflns_av_sigmaI/netI 0.0489
_diffrn_reflns_limit_h_max 12
_diffrn_reflns_limit_h_min -12
_diffrn_reflns_limit_k_max 16
_diffrn_reflns_limit_k_min -12
_diffrn_reflns_limit_l_max 18
_diffrn_reflns_limit_l_min -18
_diffrn_reflns_number 12619
_diffrn_reflns_theta_full 72.40
_diffrn_reflns_theta_max 72.40
_diffrn_reflns_theta_min 3.04
_diffrn_source 'fine-focus sealed tube'
_exptl_absorpt_coefficient_mu 6.705
_exptl_absorpt_correction_T_max 1.00000
_exptl_absorpt_correction_T_min 0.72719
_exptl_absorpt_correction_type multi-scan
_exptl_absorpt_process_details
; 
CrysAlisPro, Agilent Technologies, 
Version 1.171.35.21 (release 20-01-2012 CrysAlis171 .NET) 
(compiled Jan 23 2012,18:06:46) 
Empirical absorption correction using spherical harmonics, 
 implemented in SCALE3 ABSPACK scaling algorithm. 
;
_exptl_crystal_colour yellow
_exptl_crystal_density_diffrn 1.469
_exptl_crystal_density_method 'not measured'
_exptl_crystal_description parallelepiped
_exptl_crystal_F_000 864
_exptl_crystal_size_max 0.43
_exptl_crystal_size_mid 0.40
_exptl_crystal_size_min 0.32
_refine_diff_density_max 0.804
_refine_diff_density_min -0.651
_refine_diff_density_rms 0.085
_refine_ls_extinction_method none
_refine_ls_goodness_of_fit_ref 1.023
_refine_ls_hydrogen_treatment constr
_refine_ls_matrix_type full
_refine_ls_number_parameters 443
_refine_ls_number_reflns 7333
_refine_ls_number_restraints 0
_refine_ls_restrained_S_all 1.023
_refine_ls_R_factor_all 0.0426
_refine_ls_R_factor_gt 0.0353
_refine_ls_shift/su_max 0.002
_refine_ls_shift/su_mean 0.000
_refine_ls_structure_factor_coef Fsqd
_refine_ls_weighting_details 'calc w=1/[\s^2^(Fo^2^)+(0.0437P)^2^+0.6507P] where P=(Fo^2^+2Fc^2^)/3'
_refine_ls_weighting_scheme calc
_refine_ls_wR_factor_gt 0.0862
_refine_ls_wR_factor_ref 0.0914
_reflns_number_gt 6421
_reflns_number_total 7333
_reflns_threshold_expression >2sigma(I)
_cod_data_source_file c5dt02611c2.cif
_cod_data_source_block ls2
_cod_depositor_comments 'Adding full bibliography for 7036349--7036358.cif.'
_cod_database_code 7036355

loop_
_symmetry_equiv_pos_as_xyz
'x, y, z'
'-x, -y, -z'

loop_
_atom_site_label
_atom_site_type_symbol
_atom_site_fract_x
_atom_site_fract_y
_atom_site_fract_z
_atom_site_U_iso_or_equiv
_atom_site_adp_type
_atom_site_occupancy
_atom_site_symmetry_multiplicity
_atom_site_calc_flag
_atom_site_refinement_flags
Pd Pd 0.59855(2) 0.873548(16) 0.574353(14) 0.01453(7) Uani 1 1 d .
Cl Cl 0.42021(8) 1.02890(6) 0.58555(5) 0.02447(17) Uani 1 1 d .
S1 S 0.72828(8) 0.81490(6) 0.88501(6) 0.02417(17) Uani 1 1 d .
S2 S 0.70352(9) 0.74962(6) 0.34808(5) 0.02618(18) Uani 1 1 d .
P1 P 0.59001(8) 0.78508(6) 0.72236(5) 0.01660(15) Uani 1 1 d .
P2 P 0.78105(8) 0.74680(6) 0.55401(5) 0.01999(17) Uani 1 1 d .
O1 O 0.7044(2) 0.68370(17) 0.76255(15) 0.0264(5) Uani 1 1 d .
H1A H 0.7511 0.6657 0.7198 0.08(2) Uiso 1 1 calc R
O2 O 0.8315(2) 0.64683(18) 0.63444(16) 0.0277(5) Uani 1 1 d .
N1 N 0.7485(3) 0.9241(2) 1.0150(2) 0.0292(6) Uani 1 1 d .
N2 N 0.6748(3) 0.6226(2) 0.23182(19) 0.0272(6) Uani 1 1 d .
C1 C 0.5996(3) 0.8692(2) 0.8007(2) 0.0203(6) Uani 1 1 d .
C2 C 0.5240(4) 0.9666(3) 0.8111(2) 0.0264(7) Uani 1 1 d .
H2B H 0.4499 1.0094 0.7705 0.032 Uiso 1 1 calc R
C3 C 0.5676(4) 0.9972(3) 0.8890(2) 0.0283(7) Uani 1 1 d .
H3A H 0.5254 1.0617 0.9070 0.034 Uiso 1 1 calc R
C4 C 0.6776(3) 0.9227(3) 0.9350(2) 0.0251(7) Uani 1 1 d .
C5 C 0.7942(4) 1.0102(3) 1.0321(2) 0.0277(7) Uani 1 1 d .
C6 C 0.7745(4) 1.1148(3) 0.9789(3) 0.0376(9) Uani 1 1 d .
H6A H 0.7212 1.1388 0.9227 0.045 Uiso 1 1 calc R
C7 C 0.8371(5) 1.1823(4) 1.0125(4) 0.0497(11) Uani 1 1 d .
H7A H 0.8275 1.2545 0.9781 0.060 Uiso 1 1 calc R
C8 C 0.9140(4) 1.1463(4) 1.0962(4) 0.0483(11) Uani 1 1 d .
H8A H 0.9552 1.1946 1.1174 0.058 Uiso 1 1 calc R
C9 C 0.9307(4) 1.0439(4) 1.1473(3) 0.0437(10) Uani 1 1 d .
H9A H 0.9833 1.0204 1.2038 0.052 Uiso 1 1 calc R
C10 C 0.8696(4) 0.9732(3) 1.1158(3) 0.0317(8) Uani 1 1 d .
C11 C 0.8697(4) 0.8613(3) 1.1492(3) 0.0366(9) Uani 1 1 d .
H11A H 0.9126 0.8147 1.2051 0.044 Uiso 1 1 calc R
C12 C 0.7977(4) 0.8348(3) 1.0867(2) 0.0318(8) Uani 1 1 d .
H12A H 0.7830 0.7651 1.0911 0.038 Uiso 1 1 calc R
C13 C 0.4333(3) 0.7374(3) 0.7420(2) 0.0259(7) Uani 1 1 d .
C14 C 0.4449(5) 0.6468(4) 0.6912(3) 0.0531(12) Uani 1 1 d .
H14A H 0.3643 0.6189 0.6996 0.080 Uiso 1 1 calc R
H14B H 0.5242 0.5884 0.7160 0.080 Uiso 1 1 calc R
H14C H 0.4534 0.6753 0.6254 0.080 Uiso 1 1 calc R
C15 C 0.3071(4) 0.8249(3) 0.7080(3) 0.0464(11) Uani 1 1 d .
H15A H 0.2286 0.7947 0.7205 0.070 Uiso 1 1 calc R
H15B H 0.3094 0.8535 0.6416 0.070 Uiso 1 1 calc R
H15C H 0.3012 0.8833 0.7399 0.070 Uiso 1 1 calc R
C16 C 0.4295(4) 0.6904(3) 0.8450(3) 0.0415(10) Uani 1 1 d .
H16A H 0.3476 0.6648 0.8570 0.062 Uiso 1 1 calc R
H16B H 0.4300 0.7464 0.8786 0.062 Uiso 1 1 calc R
H16C H 0.5083 0.6298 0.8655 0.062 Uiso 1 1 calc R
C17 C 0.7548(3) 0.6866(3) 0.4609(2) 0.0251(7) Uani 1 1 d .
C18 C 0.7740(4) 0.5769(3) 0.4745(3) 0.0365(9) Uani 1 1 d .
H18A H 0.8040 0.5279 0.5321 0.044 Uiso 1 1 calc R
C19 C 0.7453(4) 0.5435(3) 0.3953(3) 0.0380(9) Uani 1 1 d .
H19A H 0.7522 0.4703 0.3939 0.046 Uiso 1 1 calc R
C20 C 0.7068(4) 0.6276(3) 0.3212(2) 0.0274(7) Uani 1 1 d .
C21 C 0.7553(3) 0.5584(3) 0.1802(2) 0.0246(7) Uani 1 1 d .
C22 C 0.8813(4) 0.4883(3) 0.2021(3) 0.0292(7) Uani 1 1 d .
H22A H 0.9265 0.4770 0.2603 0.035 Uiso 1 1 calc R
C23 C 0.9385(4) 0.4358(3) 0.1365(3) 0.0343(8) Uani 1 1 d .
H23A H 1.0246 0.3869 0.1496 0.041 Uiso 1 1 calc R
C24 C 0.8718(4) 0.4531(3) 0.0509(3) 0.0357(9) Uani 1 1 d .
H24A H 0.9136 0.4158 0.0068 0.043 Uiso 1 1 calc R
C25 C 0.7478(4) 0.5227(3) 0.0292(2) 0.0327(8) Uani 1 1 d .
H25A H 0.7040 0.5341 -0.0294 0.039 Uiso 1 1 calc R
C26 C 0.6863(4) 0.5769(3) 0.0951(2) 0.0280(7) Uani 1 1 d .
C27 C 0.5616(4) 0.6559(3) 0.0962(3) 0.0353(8) Uani 1 1 d .
H27A H 0.4942 0.6848 0.0475 0.042 Uiso 1 1 calc R
C28 C 0.5578(4) 0.6814(3) 0.1787(3) 0.0350(8) Uani 1 1 d .
H28A H 0.4866 0.7316 0.1979 0.042 Uiso 1 1 calc R
C29 C 0.9287(3) 0.8057(3) 0.5307(3) 0.0365(9) Uani 1 1 d .
C30 C 0.9528(5) 0.8441(5) 0.6166(4) 0.0719(17) Uani 1 1 d .
H30A H 1.0300 0.8764 0.6089 0.108 Uiso 1 1 calc R
H30B H 0.9712 0.7825 0.6701 0.108 Uiso 1 1 calc R
H30C H 0.8729 0.8981 0.6261 0.108 Uiso 1 1 calc R
C31 C 1.0462(5) 0.7146(4) 0.5209(5) 0.082(2) Uani 1 1 d .
H31A H 1.1265 0.7425 0.5085 0.122 Uiso 1 1 calc R
H31B H 1.0258 0.6845 0.4698 0.122 Uiso 1 1 calc R
H31C H 1.0625 0.6580 0.5780 0.122 Uiso 1 1 calc R
C32 C 0.9117(4) 0.8980(4) 0.4451(3) 0.0490(11) Uani 1 1 d .
H32A H 0.9939 0.9240 0.4382 0.074 Uiso 1 1 calc R
H32B H 0.8358 0.9573 0.4514 0.074 Uiso 1 1 calc R
H32C H 0.8945 0.8722 0.3907 0.074 Uiso 1 1 calc R
C33 C 0.2093(5) 0.7880(4) 0.2701(3) 0.0499(11) Uani 1 1 d .
H33A H 0.1463 0.8255 0.2200 0.060 Uiso 1 1 calc R
C34 C 0.2639(5) 0.8458(5) 0.3206(4) 0.0650(15) Uani 1 1 d .
H34A H 0.2398 0.9226 0.3040 0.078 Uiso 1 1 calc R
C35 C 0.3522(6) 0.7926(6) 0.3938(5) 0.080(2) Uani 1 1 d .
H35A H 0.3874 0.8321 0.4296 0.096 Uiso 1 1 calc R
C36 C 0.3901(5) 0.6813(6) 0.4157(4) 0.0717(17) Uani 1 1 d .
H36A H 0.4525 0.6442 0.4663 0.086 Uiso 1 1 calc R
C37 C 0.3381(5) 0.6237(4) 0.3650(3) 0.0579(13) Uani 1 1 d .
H37A H 0.3657 0.5470 0.3801 0.069 Uiso 1 1 calc R
C38 C 0.2457(5) 0.6770(4) 0.2919(3) 0.0460(10) Uani 1 1 d .
C39 C 0.1910(7) 0.6148(4) 0.2348(5) 0.084(2) Uani 1 1 d .
H39A H 0.1275 0.6652 0.1865 0.126 Uiso 1 1 calc R
H39B H 0.1448 0.5655 0.2741 0.126 Uiso 1 1 calc R
H39C H 0.2649 0.5729 0.2064 0.126 Uiso 1 1 calc R

loop_
_atom_site_aniso_label
_atom_site_aniso_U_11
_atom_site_aniso_U_22
_atom_site_aniso_U_33
_atom_site_aniso_U_23
_atom_site_aniso_U_13
_atom_site_aniso_U_12
Pd 0.01520(11) 0.01246(11) 0.01214(11) -0.00236(8) 0.00043(7) 0.00328(8)
Cl 0.0287(4) 0.0195(3) 0.0146(3) -0.0002(3) 0.0056(3) 0.0106(3)
S1 0.0225(4) 0.0273(4) 0.0221(4) -0.0100(3) -0.0036(3) -0.0010(3)
S2 0.0352(4) 0.0189(4) 0.0195(4) -0.0048(3) 0.0037(3) 0.0028(3)
P1 0.0200(4) 0.0155(4) 0.0117(3) -0.0022(3) -0.0006(3) -0.0005(3)
P2 0.0179(4) 0.0180(4) 0.0188(4) -0.0039(3) 0.0023(3) 0.0051(3)
O1 0.0345(13) 0.0224(11) 0.0143(11) -0.0026(9) 0.0004(10) 0.0065(10)
O2 0.0278(12) 0.0240(12) 0.0211(12) -0.0027(9) 0.0016(9) 0.0106(10)
N1 0.0375(17) 0.0316(16) 0.0223(15) -0.0082(12) -0.0010(12) -0.0138(13)
N2 0.0325(16) 0.0245(14) 0.0203(14) -0.0065(11) 0.0020(12) 0.0019(12)
C1 0.0215(15) 0.0228(15) 0.0155(15) -0.0052(12) -0.0008(12) -0.0027(12)
C2 0.0348(19) 0.0232(16) 0.0191(16) -0.0072(13) -0.0015(14) -0.0007(14)
C3 0.039(2) 0.0252(17) 0.0210(17) -0.0107(14) 0.0004(14) -0.0036(15)
C4 0.0285(17) 0.0298(17) 0.0213(16) -0.0107(14) 0.0039(13) -0.0110(14)
C5 0.0272(17) 0.0363(19) 0.0273(18) -0.0185(15) 0.0073(14) -0.0124(15)
C6 0.044(2) 0.034(2) 0.039(2) -0.0153(17) 0.0070(18) -0.0121(17)
C7 0.049(3) 0.039(2) 0.070(3) -0.026(2) 0.011(2) -0.017(2)
C8 0.033(2) 0.051(3) 0.075(3) -0.040(2) 0.002(2) -0.0152(19)
C9 0.031(2) 0.057(3) 0.052(3) -0.033(2) 0.0006(18) -0.0086(19)
C10 0.0237(17) 0.046(2) 0.032(2) -0.0211(17) 0.0037(14) -0.0086(16)
C11 0.035(2) 0.049(2) 0.0267(19) -0.0076(17) -0.0028(16) -0.0129(18)
C12 0.039(2) 0.0307(18) 0.0269(18) -0.0033(15) -0.0029(15) -0.0143(16)
C13 0.0285(18) 0.0267(17) 0.0233(17) -0.0027(14) -0.0018(14) -0.0111(14)
C14 0.075(3) 0.053(3) 0.051(3) -0.024(2) 0.010(2) -0.042(3)
C15 0.0243(19) 0.048(2) 0.060(3) 0.007(2) -0.0026(19) -0.0143(18)
C16 0.044(2) 0.052(2) 0.028(2) 0.0028(18) 0.0049(17) -0.022(2)
C17 0.0306(17) 0.0210(16) 0.0186(16) -0.0060(13) 0.0044(13) 0.0046(13)
C18 0.052(2) 0.0245(18) 0.0251(19) -0.0044(15) -0.0015(17) 0.0046(16)
C19 0.056(3) 0.0214(17) 0.032(2) -0.0085(15) -0.0017(18) 0.0017(17)
C20 0.0320(18) 0.0247(17) 0.0221(17) -0.0098(14) 0.0012(14) 0.0032(14)
C21 0.0312(18) 0.0190(15) 0.0253(17) -0.0084(13) 0.0083(14) -0.0064(13)
C22 0.0317(18) 0.0259(17) 0.0287(19) -0.0073(14) 0.0027(15) -0.0039(14)
C23 0.035(2) 0.0251(18) 0.040(2) -0.0116(16) 0.0099(17) 0.0001(15)
C24 0.048(2) 0.033(2) 0.031(2) -0.0158(16) 0.0142(17) -0.0123(17)
C25 0.046(2) 0.0338(19) 0.0239(18) -0.0122(15) 0.0025(16) -0.0159(17)
C26 0.0312(18) 0.0253(17) 0.0293(19) -0.0060(14) 0.0017(15) -0.0107(14)
C27 0.0308(19) 0.042(2) 0.0271(19) -0.0039(16) -0.0030(15) -0.0023(16)
C28 0.0298(19) 0.035(2) 0.033(2) -0.0065(16) 0.0043(15) 0.0034(16)
C29 0.0171(17) 0.038(2) 0.046(2) 0.0020(18) 0.0007(16) -0.0027(15)
C30 0.063(3) 0.105(5) 0.059(3) -0.005(3) -0.016(3) -0.055(3)
C31 0.028(2) 0.050(3) 0.136(6) 0.017(3) 0.035(3) 0.013(2)
C32 0.034(2) 0.049(3) 0.056(3) 0.011(2) 0.001(2) -0.0164(19)
C33 0.047(3) 0.046(2) 0.053(3) -0.004(2) 0.009(2) -0.010(2)
C34 0.051(3) 0.069(3) 0.090(4) -0.034(3) 0.030(3) -0.029(3)
C35 0.047(3) 0.132(6) 0.097(5) -0.076(5) 0.034(3) -0.044(4)
C36 0.039(3) 0.130(6) 0.053(3) -0.037(4) 0.014(2) -0.019(3)
C37 0.053(3) 0.059(3) 0.051(3) -0.005(2) 0.016(2) -0.001(2)
C38 0.046(2) 0.045(2) 0.046(3) -0.008(2) 0.007(2) -0.012(2)
C39 0.096(5) 0.057(3) 0.099(5) -0.022(3) -0.017(4) -0.016(3)

loop_
_atom_type_symbol
_atom_type_description
_atom_type_scat_dispersion_real
_atom_type_scat_dispersion_imag
_atom_type_scat_source
C C 0.0181 0.0091 'International Tables Vol C Tables 4.2.6.8 and 6.1.1.4'
H H 0.0000 0.0000 'International Tables Vol C Tables 4.2.6.8 and 6.1.1.4'
N N 0.0311 0.0180 'International Tables Vol C Tables 4.2.6.8 and 6.1.1.4'
O O 0.0492 0.0322 'International Tables Vol C Tables 4.2.6.8 and 6.1.1.4'
P P 0.2955 0.4335 'International Tables Vol C Tables 4.2.6.8 and 6.1.1.4'
S S 0.3331 0.5567 'International Tables Vol C Tables 4.2.6.8 and 6.1.1.4'
Cl Cl 0.3639 0.7018 'International Tables Vol C Tables 4.2.6.8 and 6.1.1.4'
Pd Pd 0.1215 3.9337 'International Tables Vol C Tables 4.2.6.8 and 6.1.1.4'

loop_
_geom_angle_atom_site_label_1
_geom_angle_atom_site_label_2
_geom_angle_atom_site_label_3
_geom_angle
_geom_angle_site_symmetry_1
_geom_angle_site_symmetry_3
P2 Pd P1 91.61(3) . .
P2 Pd Cl 93.16(3) . 2_676
P1 Pd Cl 173.37(3) . 2_676
P2 Pd Cl 171.63(3) . .
P1 Pd Cl 94.09(3) . .
Cl Pd Cl 81.68(3) 2_676 .
Pd Cl Pd 98.32(3) 2_676 .
C4 S1 C1 91.36(16) . .
C17 S2 C20 91.65(16) . .
O1 P1 C1 101.74(14) . .
O1 P1 C13 104.52(15) . .
C1 P1 C13 108.16(15) . .
O1 P1 Pd 118.00(10) . .
C1 P1 Pd 111.54(11) . .
C13 P1 Pd 111.98(11) . .
O2 P2 C17 102.32(14) . .
O2 P2 C29 104.24(16) . .
C17 P2 C29 108.52(18) . .
O2 P2 Pd 117.79(9) . .
C17 P2 Pd 112.50(11) . .
C29 P2 Pd 110.70(13) . .
P1 O1 H1A 109.5 . .
C12 N1 C5 108.0(3) . .
C12 N1 C4 124.9(3) . .
C5 N1 C4 126.8(3) . .
C21 N2 C20 125.6(3) . .
C21 N2 C28 108.5(3) . .
C20 N2 C28 125.9(3) . .
C2 C1 S1 111.4(2) . .
C2 C1 P1 134.2(3) . .
S1 C1 P1 114.38(17) . .
C1 C2 C3 113.0(3) . .
C1 C2 H2B 123.5 . .
C3 C2 H2B 123.5 . .
C4 C3 C2 112.0(3) . .
C4 C3 H3A 124.0 . .
C2 C3 H3A 124.0 . .
C3 C4 N1 128.7(3) . .
C3 C4 S1 112.3(3) . .
N1 C4 S1 119.0(3) . .
C6 C5 C10 123.2(3) . .
C6 C5 N1 129.3(3) . .
C10 C5 N1 107.5(3) . .
C5 C6 C7 116.2(4) . .
C5 C6 H6A 121.9 . .
C7 C6 H6A 121.9 . .
C6 C7 C8 121.4(4) . .
C6 C7 H7A 119.3 . .
C8 C7 H7A 119.3 . .
C9 C8 C7 121.3(4) . .
C9 C8 H8A 119.4 . .
C7 C8 H8A 119.4 . .
C8 C9 C10 119.1(4) . .
C8 C9 H9A 120.4 . .
C10 C9 H9A 120.4 . .
C5 C10 C9 118.8(4) . .
C5 C10 C11 107.1(3) . .
C9 C10 C11 134.0(4) . .
C12 C11 C10 107.2(3) . .
C12 C11 H11A 126.4 . .
C10 C11 H11A 126.4 . .
C11 C12 N1 110.1(3) . .
C11 C12 H12A 125.0 . .
N1 C12 H12A 125.0 . .
C15 C13 C16 110.0(3) . .
C15 C13 C14 109.9(3) . .
C16 C13 C14 108.9(3) . .
C15 C13 P1 113.5(2) . .
C16 C13 P1 108.0(2) . .
C14 C13 P1 106.3(3) . .
C13 C14 H14A 109.5 . .
C13 C14 H14B 109.5 . .
H14A C14 H14B 109.5 . .
C13 C14 H14C 109.5 . .
H14A C14 H14C 109.5 . .
H14B C14 H14C 109.5 . .
C13 C15 H15A 109.5 . .
C13 C15 H15B 109.5 . .
H15A C15 H15B 109.5 . .
C13 C15 H15C 109.5 . .
H15A C15 H15C 109.5 . .
H15B C15 H15C 109.5 . .
C13 C16 H16A 109.5 . .
C13 C16 H16B 109.5 . .
H16A C16 H16B 109.5 . .
C13 C16 H16C 109.5 . .
H16A C16 H16C 109.5 . .
H16B C16 H16C 109.5 . .
C18 C17 S2 110.4(3) . .
C18 C17 P2 121.1(3) . .
S2 C17 P2 128.44(19) . .
C17 C18 C19 113.9(3) . .
C17 C18 H18A 123.1 . .
C19 C18 H18A 123.1 . .
C20 C19 C18 112.3(3) . .
C20 C19 H19A 123.9 . .
C18 C19 H19A 123.9 . .
C19 C20 N2 127.0(3) . .
C19 C20 S2 111.8(3) . .
N2 C20 S2 121.2(3) . .
C22 C21 N2 130.1(3) . .
C22 C21 C26 122.5(3) . .
N2 C21 C26 107.4(3) . .
C23 C22 C21 117.5(3) . .
C23 C22 H22A 121.2 . .
C21 C22 H22A 121.2 . .
C22 C23 C24 121.0(4) . .
C22 C23 H23A 119.5 . .
C24 C23 H23A 119.5 . .
C25 C24 C23 121.4(3) . .
C25 C24 H24A 119.3 . .
C23 C24 H24A 119.3 . .
C24 C25 C26 118.9(3) . .
C24 C25 H25A 120.6 . .
C26 C25 H25A 120.6 . .
C21 C26 C25 118.6(3) . .
C21 C26 C27 107.0(3) . .
C25 C26 C27 134.4(4) . .
C28 C27 C26 107.7(3) . .
C28 C27 H27A 126.2 . .
C26 C27 H27A 126.2 . .
C27 C28 N2 109.5(3) . .
C27 C28 H28A 125.3 . .
N2 C28 H28A 125.3 . .
C31 C29 C30 109.7(4) . .
C31 C29 C32 109.3(4) . .
C30 C29 C32 110.6(4) . .
C31 C29 P2 106.9(3) . .
C30 C29 P2 105.2(3) . .
C32 C29 P2 115.0(3) . .
C29 C30 H30A 109.5 . .
C29 C30 H30B 109.5 . .
H30A C30 H30B 109.5 . .
C29 C30 H30C 109.5 . .
H30A C30 H30C 109.5 . .
H30B C30 H30C 109.5 . .
C29 C31 H31A 109.5 . .
C29 C31 H31B 109.5 . .
H31A C31 H31B 109.5 . .
C29 C31 H31C 109.5 . .
H31A C31 H31C 109.5 . .
H31B C31 H31C 109.5 . .
C29 C32 H32A 109.5 . .
C29 C32 H32B 109.5 . .
H32A C32 H32B 109.5 . .
C29 C32 H32C 109.5 . .
H32A C32 H32C 109.5 . .
H32B C32 H32C 109.5 . .
C38 C33 C34 120.5(5) . .
C38 C33 H33A 119.7 . .
C34 C33 H33A 119.7 . .
C35 C34 C33 120.1(5) . .
C35 C34 H34A 119.9 . .
C33 C34 H34A 119.9 . .
C34 C35 C36 119.7(5) . .
C34 C35 H35A 120.2 . .
C36 C35 H35A 120.2 . .
C37 C36 C35 120.4(6) . .
C37 C36 H36A 119.8 . .
C35 C36 H36A 119.8 . .
C36 C37 C38 120.3(5) . .
C36 C37 H37A 119.8 . .
C38 C37 H37A 119.8 . .
C33 C38 C37 118.9(5) . .
C33 C38 C39 120.4(5) . .
C37 C38 C39 120.7(5) . .
C38 C39 H39A 109.5 . .
C38 C39 H39B 109.5 . .
H39A C39 H39B 109.5 . .
C38 C39 H39C 109.5 . .
H39A C39 H39C 109.5 . .
H39B C39 H39C 109.5 . .

loop_
_geom_bond_atom_site_label_1
_geom_bond_atom_site_label_2
_geom_bond_distance
_geom_bond_site_symmetry_2
Pd P2 2.2568(8) .
Pd P1 2.2629(8) .
Pd Cl 2.4228(7) 2_676
Pd Cl 2.4262(7) .
Cl Pd 2.4228(7) 2_676
S1 C4 1.718(3) .
S1 C1 1.728(3) .
S2 C17 1.721(3) .
S2 C20 1.728(3) .
P1 O1 1.548(2) .
P1 C1 1.799(3) .
P1 C13 1.862(3) .
P2 O2 1.545(2) .
P2 C17 1.798(3) .
P2 C29 1.859(4) .
O1 H1A 0.8400 .
N1 C12 1.384(4) .
N1 C5 1.396(4) .
N1 C4 1.407(4) .
N2 C21 1.393(4) .
N2 C20 1.396(4) .
N2 C28 1.395(4) .
C1 C2 1.367(4) .
C2 C3 1.420(4) .
C2 H2B 0.9500 .
C3 C4 1.367(5) .
C3 H3A 0.9500 .
C5 C6 1.386(5) .
C5 C10 1.395(5) .
C6 C7 1.389(5) .
C6 H6A 0.9500 .
C7 C8 1.402(6) .
C7 H7A 0.9500 .
C8 C9 1.356(6) .
C8 H8A 0.9500 .
C9 C10 1.398(5) .
C9 H9A 0.9500 .
C10 C11 1.438(5) .
C11 C12 1.348(5) .
C11 H11A 0.9500 .
C12 H12A 0.9500 .
C13 C15 1.508(5) .
C13 C16 1.525(5) .
C13 C14 1.531(5) .
C14 H14A 0.9800 .
C14 H14B 0.9800 .
C14 H14C 0.9800 .
C15 H15A 0.9800 .
C15 H15B 0.9800 .
C15 H15C 0.9800 .
C16 H16A 0.9800 .
C16 H16B 0.9800 .
C16 H16C 0.9800 .
C17 C18 1.370(5) .
C18 C19 1.406(5) .
C18 H18A 0.9500 .
C19 C20 1.354(5) .
C19 H19A 0.9500 .
C21 C22 1.385(5) .
C21 C26 1.400(5) .
C22 C23 1.374(5) .
C22 H22A 0.9500 .
C23 C24 1.398(5) .
C23 H23A 0.9500 .
C24 C25 1.365(5) .
C24 H24A 0.9500 .
C25 C26 1.403(5) .
C25 H25A 0.9500 .
C26 C27 1.444(5) .
C27 C28 1.347(5) .
C27 H27A 0.9500 .
C28 H28A 0.9500 .
C29 C31 1.513(6) .
C29 C30 1.522(6) .
C29 C32 1.525(5) .
C30 H30A 0.9800 .
C30 H30B 0.9800 .
C30 H30C 0.9800 .
C31 H31A 0.9800 .
C31 H31B 0.9800 .
C31 H31C 0.9800 .
C32 H32A 0.9800 .
C32 H32B 0.9800 .
C32 H32C 0.9800 .
C33 C38 1.373(6) .
C33 C34 1.388(7) .
C33 H33A 0.9500 .
C34 C35 1.363(8) .
C34 H34A 0.9500 .
C35 C36 1.377(9) .
C35 H35A 0.9500 .
C36 C37 1.373(8) .
C36 H36A 0.9500 .
C37 C38 1.386(6) .
C37 H37A 0.9500 .
C38 C39 1.500(7) .
C39 H39A 0.9800 .
C39 H39B 0.9800 .
C39 H39C 0.9800 .
